data_4322654
loop_
_publ_author_name
'Anabel Elduque'
'Cristina Finestra'
'Jos\'e A. L\'opez'
'Fernando J. Lahoz'
'Francisco Merch\'an'
'Luis A. Oro'
'M. Teresa Pinillos'

_publ_contact_author
;
   Fernando J. Lahoz
   Departamento de Qu\'imica Inorg\'anica
   Facultad de Ciencias
   Universidad de Zaragoza - C.S.I.C.
   50009 Zaragoza, Spain
;
_publ_contact_author_email LAHOZ@POSTA.UNIZAR.ES
_publ_section_title
;
 Rhodium Dithiocarbamate Compounds as Metalloligands: A Controlled Way for
 the Construction of Binuclear Complexes
;
_journal_name_full 'Inorganic Chemistry'
_journal_page_first 824
_journal_page_last 829
_journal_paper_doi 10.1021/ic971053t
_journal_volume 37
_journal_year 1998
_chemical_formula_moiety 'C24 H32 N Rh2 S2 1+, B F4 1-'
_chemical_formula_structural
;
 ((C8 H12) Rh (C8 H8 N S2) Rh (C8 H12))+ BF4-
;
_chemical_formula_sum 'C24 H32 B F4 N Rh2 S2'
_chemical_formula_weight 691.26
_chemical_name_systematic
;
 mu!2$-(N-methyl-N-phenyl-dithiocarbamato-S,S')-bis((cyclooctadiene)-
 rhodium(i)) tetrafluoroborate
;
_space_group_IT_number 14
_symmetry_cell_setting monoclinic
_symmetry_space_group_name_Hall '-P 2ybc'
_symmetry_space_group_name_H-M 'P 1 21/c 1'
_atom_sites_solution_hydrogens mixed
_atom_sites_solution_primary direct
_atom_sites_solution_secondary difmap
_audit_creation_method SHELXL-97
_cell_angle_alpha 90.00
_cell_angle_beta 105.933(18)
_cell_angle_gamma 90.00
_cell_formula_units_Z 4
_cell_length_a 13.086(2)
_cell_length_b 14.048(3)
_cell_length_c 14.533(4)
_cell_measurement_reflns_used 46
_cell_measurement_temperature 283.0(2)
_cell_measurement_theta_max 17.5
_cell_measurement_theta_min 10
_cell_volume 2569.0(10)
_computing_cell_refinement 'DIF4 (Stoe)'
_computing_data_collection 'DIF4 (Stoe)'
_computing_data_reduction 'REDU4 (Stoe)'
_computing_molecular_graphics 'XP, SHELXTL v.5 (Siemens)'
_computing_publication_material 'CIFTAB (Sheldrick, 1993)'
_computing_structure_refinement 'SHELXL-97 (Sheldrick, 1997)'
_computing_structure_solution 'SIR92 (Giacovazzo, 1994)'
_diffrn_ambient_temperature 283.0(2)
_diffrn_measured_fraction_theta_full 0.951
_diffrn_measured_fraction_theta_max 0.951
_diffrn_measurement_device 'Siemens-Stoe AED-2'
_diffrn_measurement_method '\w/2\q scans'
_diffrn_radiation_monochromator graphite
_diffrn_radiation_source 'normal focus Mo sealed tube'
_diffrn_radiation_type MoK\a
_diffrn_radiation_wavelength 0.71073
_diffrn_reflns_av_R_equivalents 0.0536
_diffrn_reflns_av_sigmaI/netI 0.0518
_diffrn_reflns_limit_h_max 14
_diffrn_reflns_limit_h_min -15
_diffrn_reflns_limit_k_max 16
_diffrn_reflns_limit_k_min 0
_diffrn_reflns_limit_l_max 17
_diffrn_reflns_limit_l_min 0
_diffrn_reflns_number 5016
_diffrn_reflns_theta_full 25.06
_diffrn_reflns_theta_max 25.06
_diffrn_reflns_theta_min 1.62
_diffrn_standards_decay_% 0.
_diffrn_standards_interval_time 60
_diffrn_standards_number 3
_exptl_absorpt_coefficient_mu 1.490
_exptl_absorpt_correction_T_max 0.666
_exptl_absorpt_correction_T_min 0.576
_exptl_absorpt_correction_type psi-scans
_exptl_absorpt_process_details 'North, Phillips &Mathiews, 1968)'
_exptl_crystal_colour orange
_exptl_crystal_density_diffrn 1.787
_exptl_crystal_density_meas ?
_exptl_crystal_description neddle
_exptl_crystal_F_000 1384
_exptl_crystal_size_max 1.50
_exptl_crystal_size_mid 0.11
_exptl_crystal_size_min 0.07
_refine_diff_density_max 0.701
_refine_diff_density_min -0.876
_refine_diff_density_rms 0.120
_refine_ls_extinction_method none
_refine_ls_goodness_of_fit_ref 0.989
_refine_ls_hydrogen_treatment refU
_refine_ls_matrix_type full
_refine_ls_number_parameters 317
_refine_ls_number_reflns 4527
_refine_ls_number_restraints 75
_refine_ls_restrained_S_all 0.996
_refine_ls_R_factor_all 0.0822
_refine_ls_R_factor_gt 0.0462
_refine_ls_shift/su_max 0.005
_refine_ls_shift/su_mean 0.000
_refine_ls_structure_factor_coef Fsqd
_refine_ls_weighting_details 'w=1/[\s^2^(Fo^2^)+(0.0550P)^2^+10.9881P] where P=(Fo^2^+2Fc^2^)/3'
_refine_ls_weighting_scheme calc
_refine_ls_wR_factor_gt 0.1034
_refine_ls_wR_factor_ref 0.1227
_reflns_number_gt 3205
_reflns_number_total 4527
_reflns_threshold_expression >2sigma(I)
_cod_data_source_file ic971053t_1.cif
_cod_data_source_block compound5
_cod_depositor_comments
;
The following automatic conversions were performed:

'_exptl_crystal_density_meas' value 'not measured' was changed to '?'
- the value is perceived as not measured.

Automatic conversion script
Id: cif_fix_values 3008 2015-01-20 13:52:24Z robertas 

The following automatic conversions were performed:

'_refine_ls_weighting_scheme' value 'calc
w=1/[\s^2^(Fo^2^)+(0.0550P)^2^+10.9881P] where P=(Fo^2^+2Fc^2^)/3'
was changed to 'calc'. New tag '_refine_ls_weighting_details' was
created. The value of the new tag was set to
'w=1/[\s^2^(Fo^2^)+(0.0550P)^2^+10.9881P] where P=(Fo^2^+2Fc^2^)/3'.

Automatic conversion script
Id: cif_fix_values 3143 2015-03-26 13:38:13Z robertas 

The following automatic conversions were performed:

'_atom_sites_solution_hydrogens' value 'geom+difmap' was changed to
'mixed'.

Automatic conversion script
Id: cif_fix_values 6452 2018-10-05 10:23:21Z andrius 
;
_cod_database_code 4322654

loop_
_symmetry_equiv_pos_as_xyz
'x, y, z'
'-x, y+1/2, -z+1/2'
'-x, -y, -z'
'x, -y-1/2, z-1/2'

loop_
_atom_site_label
_atom_site_type_symbol
_atom_site_fract_x
_atom_site_fract_y
_atom_site_fract_z
_atom_site_U_iso_or_equiv
_atom_site_adp_type
_atom_site_occupancy
_atom_site_calc_flag
_atom_site_refinement_flags
_atom_site_disorder_assembly
_atom_site_disorder_group
Rh1 Rh 0.14027(4) 0.33023(4) 0.32117(4) 0.03781(17) Uani 1 d . . .
Rh2 Rh 0.25888(4) 0.37593(4) 0.18563(4) 0.03549(16) Uani 1 d . . .
S1 S 0.32724(13) 0.34035(13) 0.35187(13) 0.0398(4) Uani 1 d . . .
S2 S 0.18654(13) 0.22431(12) 0.21230(13) 0.0398(4) Uani 1 d . . .
N N 0.3979(4) 0.1822(4) 0.2794(4) 0.0425(14) Uani 1 d . . .
C1 C 0.3184(5) 0.2383(5) 0.2823(5) 0.0370(15) Uani 1 d . . .
C2 C 0.5076(6) 0.2088(7) 0.3320(8) 0.073(3) Uani 1 d . . .
H2A H 0.5498 0.2154 0.2878 0.14(3) Uiso 1 calc R . .
H2B H 0.5375 0.1602 0.3779 0.14(3) Uiso 1 calc R . .
H2C H 0.5067 0.2681 0.3646 0.14(3) Uiso 1 calc R . .
C3 C 0.3819(5) 0.1019(5) 0.2140(5) 0.0404(14) Uani 1 d U . .
C4 C 0.3359(6) 0.0206(6) 0.2356(6) 0.0521(17) Uani 1 d U . .
H4 H 0.3135 0.0169 0.2909 0.077(13) Uiso 1 calc R . .
C5 C 0.3234(7) -0.0558(7) 0.1740(7) 0.068(2) Uani 1 d U . .
H5 H 0.2913 -0.1113 0.1872 0.077(13) Uiso 1 calc R . .
C6 C 0.3578(8) -0.0501(8) 0.0941(7) 0.083(3) Uani 1 d U . .
H6 H 0.3502 -0.1022 0.0533 0.077(13) Uiso 1 calc R . .
C7 C 0.4029(9) 0.0302(9) 0.0735(7) 0.089(3) Uani 1 d U . .
H7 H 0.4249 0.0329 0.0179 0.077(13) Uiso 1 calc R . .
C8 C 0.4176(7) 0.1094(7) 0.1333(6) 0.065(2) Uani 1 d U . .
H8 H 0.4499 0.1645 0.1195 0.077(13) Uiso 1 calc R . .
C9 C -0.0218(6) 0.3558(7) 0.2391(7) 0.0639(18) Uani 1 d U . .
H9 H -0.0365 0.3212 0.1794 0.074(10) Uiso 1 d R . .
C10 C -0.0201(6) 0.2839(6) 0.3059(7) 0.0590(17) Uani 1 d U . .
H10 H -0.0211 0.2210 0.2713 0.074(10) Uiso 1 d R . .
C11 C -0.0480(7) 0.2938(7) 0.3983(8) 0.076(2) Uani 1 d U . .
H111 H -0.1237 0.3059 0.3846 0.149(13) Uiso 1 calc R . .
H112 H -0.0336 0.2338 0.4325 0.149(13) Uiso 1 calc R . .
C12 C 0.0104(7) 0.3710(8) 0.4619(7) 0.072(2) Uani 1 d U . .
H121 H -0.0360 0.4260 0.4548 0.149(13) Uiso 1 calc R . .
H122 H 0.0250 0.3496 0.5277 0.149(13) Uiso 1 calc R . .
C13 C 0.1124(6) 0.4019(6) 0.4444(6) 0.0508(16) Uani 1 d U . .
H13 H 0.1882 0.3998 0.4884 0.074(10) Uiso 1 d R . .
C14 C 0.1218(6) 0.4685(5) 0.3772(5) 0.0503(15) Uani 1 d U . .
H14 H 0.1853 0.5192 0.3915 0.074(10) Uiso 1 d R . .
C15 C 0.0337(9) 0.5189(7) 0.3070(7) 0.079(2) Uani 1 d U . .
H151 H 0.0030 0.5649 0.3414 0.149(13) Uiso 1 calc R . .
H152 H 0.0636 0.5539 0.2631 0.149(13) Uiso 1 calc R . .
C16 C -0.0522(8) 0.4573(8) 0.2507(8) 0.084(3) Uani 1 d U . .
H161 H -0.0793 0.4851 0.1876 0.149(13) Uiso 1 calc R . .
H162 H -0.1096 0.4574 0.2810 0.149(13) Uiso 1 calc R . .
C17 C 0.1582(7) 0.4176(6) 0.0495(6) 0.0608(18) Uani 1 d U . .
H17 H 0.0926 0.3810 0.0239 0.074(10) Uiso 1 d R . .
C18 C 0.2389(7) 0.3612(7) 0.0351(5) 0.0644(19) Uani 1 d U . .
H18 H 0.2242 0.3017 0.0107 0.074(10) Uiso 1 d R . .
C19 C 0.3364(10) 0.3959(10) 0.0090(7) 0.107(4) Uani 1 d U . .
H191 H 0.3757 0.3407 -0.0023 0.149(13) Uiso 1 calc R . .
H192 H 0.3132 0.4303 -0.0510 0.149(13) Uiso 1 calc R . .
C20 C 0.4080(9) 0.4557(9) 0.0764(8) 0.092(4) Uani 1 d U . .
H201 H 0.4069 0.5184 0.0482 0.149(13) Uiso 1 calc R . .
H202 H 0.4793 0.4305 0.0868 0.149(13) Uiso 1 calc R . .
C21 C 0.3858(6) 0.4667(5) 0.1726(6) 0.0490(15) Uani 1 d U . .
H21 H 0.4596 0.4406 0.2186 0.074(10) Uiso 1 d R . .
C22 C 0.3075(6) 0.5222(5) 0.1902(5) 0.0461(15) Uani 1 d U . .
H22 H 0.3043 0.5592 0.2505 0.074(10) Uiso 1 d R . .
C23 C 0.2283(8) 0.5779(7) 0.1142(7) 0.073(2) Uani 1 d U . .
H231 H 0.1872 0.6174 0.1457 0.149(13) Uiso 1 calc R . .
H232 H 0.2675 0.6203 0.0837 0.149(13) Uiso 1 calc R . .
C24 C 0.1547(10) 0.5238(7) 0.0402(8) 0.107(4) Uani 1 d U . .
H241 H 0.1673 0.5401 -0.0206 0.149(13) Uiso 1 calc R . .
H242 H 0.0832 0.5446 0.0375 0.149(13) Uiso 1 calc R . .
B1 B 0.6976(6) 0.2568(6) 0.1076(6) 0.071(3) Uiso 0.503(10) d PD A 1
=461 F 0.5999(8) 0.2200(10) 0.0615(9) 0.111(2) Uiso 0.503(10) d PD A 1
=462 F 0.7290(11) 0.2213(9) 0.1990(8) 0.111(2) Uiso 0.503(10) d PD A 1
=463 F 0.6918(11) 0.3541(7) 0.1107(10) 0.111(2) Uiso 0.503(10) d PD A 1
=464 F 0.7702(9) 0.2314(10) 0.0596(9) 0.111(2) Uiso 0.503(10) d PD A 1
B2 B 0.6945(9) 0.2609(9) 0.1226(9) 0.071(3) Uiso 0.332(9) d PD B 2
=465 F 0.6701(16) 0.2487(15) 0.2078(11) 0.111(2) Uiso 0.332(9) d PD B 2
=466 F 0.7410(15) 0.3483(10) 0.1219(15) 0.111(2) Uiso 0.332(9) d PD B 2
=467 F 0.7636(14) 0.1907(12) 0.1128(15) 0.111(2) Uiso 0.332(9) d PD B 2
=468 F 0.6033(12) 0.2558(14) 0.0486(12) 0.111(2) Uiso 0.332(9) d PD B 2
B3 B 0.6741(17) 0.2496(16) 0.1155(15) 0.071(3) Uiso 0.165(7) d PD C 3
=469 F 0.664(3) 0.1524(16) 0.109(3) 0.111(2) Uiso 0.165(7) d PD C 3
=4610 F 0.733(3) 0.274(3) 0.2061(18) 0.111(2) Uiso 0.165(7) d PD C 3
=4611 F 0.575(2) 0.290(2) 0.097(3) 0.111(2) Uiso 0.165(7) d PD C 3
=4612 F 0.724(3) 0.282(3) 0.050(2) 0.111(2) Uiso 0.165(7) d PD C 3

loop_
_atom_site_aniso_label
_atom_site_aniso_U_11
_atom_site_aniso_U_22
_atom_site_aniso_U_33
_atom_site_aniso_U_23
_atom_site_aniso_U_13
_atom_site_aniso_U_12
Rh1 0.0349(3) 0.0369(3) 0.0427(3) -0.0072(3) 0.0124(2) 0.0008(2)
Rh2 0.0348(3) 0.0339(3) 0.0360(3) -0.0049(2) 0.0068(2) -0.0018(2)
S1 0.0373(9) 0.0402(10) 0.0389(9) -0.0070(8) 0.0050(7) 0.0001(7)
S2 0.0335(8) 0.0348(9) 0.0500(10) -0.0098(8) 0.0099(7) -0.0022(7)
N 0.032(3) 0.035(3) 0.058(4) -0.001(3) 0.008(3) 0.003(3)
C1 0.035(3) 0.038(4) 0.038(4) 0.004(3) 0.010(3) 0.000(3)
C2 0.033(4) 0.062(6) 0.115(8) -0.020(6) 0.003(5) 0.004(4)
C3 0.035(3) 0.041(3) 0.046(3) 0.000(3) 0.012(3) 0.010(3)
C4 0.050(4) 0.045(4) 0.065(5) -0.007(3) 0.022(4) -0.001(3)
C5 0.049(5) 0.055(4) 0.087(5) -0.025(4) -0.003(4) 0.000(4)
C6 0.093(7) 0.081(5) 0.054(4) -0.020(4) -0.014(4) 0.057(5)
C7 0.121(9) 0.106(6) 0.046(5) 0.013(4) 0.033(5) 0.072(6)
C8 0.066(5) 0.078(5) 0.059(5) 0.024(3) 0.030(4) 0.032(4)
C9 0.038(4) 0.084(4) 0.065(5) -0.009(3) 0.007(4) 0.004(4)
C10 0.038(4) 0.058(4) 0.083(4) -0.018(3) 0.020(4) 0.001(4)
C11 0.062(5) 0.081(6) 0.097(6) -0.007(4) 0.042(5) -0.013(4)
C12 0.071(5) 0.093(6) 0.064(5) -0.008(4) 0.038(5) -0.007(4)
C13 0.056(4) 0.053(4) 0.046(4) -0.006(3) 0.019(3) 0.002(3)
C14 0.069(4) 0.036(4) 0.051(4) -0.010(3) 0.024(3) 0.006(3)
C15 0.105(6) 0.058(5) 0.071(6) 0.005(4) 0.020(4) 0.029(4)
C16 0.065(5) 0.086(4) 0.091(7) 0.022(5) 0.006(4) 0.033(4)
C17 0.063(4) 0.061(4) 0.041(4) 0.002(4) -0.014(3) -0.006(3)
C18 0.084(5) 0.075(5) 0.033(4) -0.018(4) 0.014(4) -0.015(3)
C19 0.116(7) 0.164(13) 0.057(5) -0.031(6) 0.049(6) -0.040(6)
C20 0.095(7) 0.110(9) 0.095(6) -0.031(6) 0.068(6) -0.034(6)
C21 0.046(4) 0.044(4) 0.060(4) -0.009(3) 0.021(3) -0.017(3)
C22 0.054(4) 0.039(4) 0.046(4) -0.007(3) 0.015(2) -0.010(3)
C23 0.083(6) 0.046(4) 0.079(6) 0.006(4) 0.002(4) 0.000(3)
C24 0.110(8) 0.063(4) 0.104(8) 0.014(5) -0.043(6) 0.003(5)

loop_
_atom_type_symbol
_atom_type_description
_atom_type_scat_dispersion_real
_atom_type_scat_dispersion_imag
_atom_type_scat_source
C C 0.0033 0.0016 'International Tables Vol C Tables 4.2.6.8 and 6.1.1.4'
H H 0.0000 0.0000 'International Tables Vol C Tables 4.2.6.8 and 6.1.1.4'
B B 0.0013 0.0007 'International Tables Vol C Tables 4.2.6.8 and 6.1.1.4'
N N 0.0061 0.0033 'International Tables Vol C Tables 4.2.6.8 and 6.1.1.4'
F F 0.0171 0.0103 'International Tables Vol C Tables 4.2.6.8 and 6.1.1.4'
S S 0.1246 0.1234 'International Tables Vol C Tables 4.2.6.8 and 6.1.1.4'
Rh Rh -1.1178 0.9187 'International Tables Vol C Tables 4.2.6.8 and 6.1.1.4'

loop_
_geom_angle_atom_site_label_1
_geom_angle_atom_site_label_2
_geom_angle_atom_site_label_3
_geom_angle
_geom_angle_site_symmetry_1
_geom_angle_site_symmetry_3
_geom_angle_publ_flag
C14 Rh1 C10 96.0(3) . . ?
C14 Rh1 C9 82.2(3) . . ?
C10 Rh1 C9 37.8(3) . . ?
C14 Rh1 C13 37.3(3) . . ?
C10 Rh1 C13 81.1(3) . . ?
C9 Rh1 C13 91.0(3) . . ?
C14 Rh1 S1 95.3(2) . . ?
C10 Rh1 S1 165.2(2) . . ?
C9 Rh1 S1 154.4(3) . . ?
C13 Rh1 S1 102.4(2) . . ?
C14 Rh1 S2 154.0(2) . . ?
C10 Rh1 S2 99.4(2) . . ?
C9 Rh1 S2 97.3(3) . . ?
C13 Rh1 S2 166.9(2) . . ?
S1 Rh1 S2 73.93(6) . . ?
C14 Rh1 Rh2 101.3(2) . . ?
C10 Rh1 Rh2 133.4(3) . . ?
C9 Rh1 Rh2 102.5(3) . . ?
C13 Rh1 Rh2 134.5(2) . . ?
S1 Rh1 Rh2 52.81(5) . . ?
S2 Rh1 Rh2 53.24(5) . . ?
C17 Rh2 C21 92.9(3) . . ?
C17 Rh2 C18 37.7(3) . . ?
C21 Rh2 C18 81.2(3) . . ?
C17 Rh2 C22 82.4(3) . . ?
C21 Rh2 C22 37.2(3) . . ?
C18 Rh2 C22 94.4(3) . . ?
C17 Rh2 S1 163.6(3) . . ?
C21 Rh2 S1 97.5(2) . . ?
C18 Rh2 S1 157.0(3) . . ?
C22 Rh2 S1 98.2(2) . . ?
C17 Rh2 C1 141.7(3) . . ?
C21 Rh2 C1 113.4(3) . . ?
C18 Rh2 C1 116.8(3) . . ?
C22 Rh2 C1 135.2(3) . . ?
S1 Rh2 C1 42.72(17) . . ?
C17 Rh2 S2 102.8(2) . . ?
C21 Rh2 S2 152.9(2) . . ?
C18 Rh2 S2 97.8(3) . . ?
C22 Rh2 S2 165.7(2) . . ?
S1 Rh2 S2 72.92(6) . . ?
C1 Rh2 S2 42.96(16) . . ?
C17 Rh2 Rh1 112.4(3) . . ?
C21 Rh2 Rh1 140.0(2) . . ?
C18 Rh2 Rh1 137.4(2) . . ?
C22 Rh2 Rh1 113.6(2) . . ?
S1 Rh2 Rh1 52.19(5) . . ?
C1 Rh2 Rh1 64.53(15) . . ?
S2 Rh2 Rh1 52.10(4) . . ?
C1 S1 Rh1 86.6(2) . . ?
C1 S1 Rh2 68.8(2) . . ?
Rh1 S1 Rh2 75.00(6) . . ?
C1 S2 Rh1 86.2(2) . . ?
C1 S2 Rh2 68.1(2) . . ?
Rh1 S2 Rh2 74.66(5) . . ?
C1 N C3 120.9(6) . . ?
C1 N C2 119.8(6) . . ?
C3 N C2 118.6(6) . . ?
N C1 S1 125.8(5) . . ?
N C1 S2 125.1(5) . . ?
S1 C1 S2 109.1(4) . . ?
N C1 Rh2 126.8(5) . . ?
S1 C1 Rh2 68.5(2) . . ?
S2 C1 Rh2 68.9(2) . . ?
C4 C3 C8 122.1(8) . . ?
C4 C3 N 119.5(7) . . ?
C8 C3 N 118.4(7) . . ?
C3 C4 C5 118.9(8) . . ?
C6 C5 C4 120.0(10) . . ?
C7 C6 C5 120.6(9) . . ?
C6 C7 C8 121.7(9) . . ?
C3 C8 C7 116.7(9) . . ?
C10 C9 C16 124.2(9) . . ?
C10 C9 Rh1 70.8(5) . . ?
C16 C9 Rh1 110.2(6) . . ?
C9 C10 C11 126.7(8) . . ?
C9 C10 Rh1 71.4(5) . . ?
C11 C10 Rh1 110.6(6) . . ?
C12 C11 C10 114.5(7) . . ?
C13 C12 C11 115.9(7) . . ?
C14 C13 C12 125.1(8) . . ?
C14 C13 Rh1 70.3(4) . . ?
C12 C13 Rh1 111.5(6) . . ?
C13 C14 C15 127.1(8) . . ?
C13 C14 Rh1 72.3(4) . . ?
C15 C14 Rh1 108.4(6) . . ?
C16 C15 C14 115.4(8) . . ?
C15 C16 C9 115.7(8) . . ?
C18 C17 C24 124.3(10) . . ?
C18 C17 Rh2 71.4(5) . . ?
C24 C17 Rh2 110.7(6) . . ?
C17 C18 C19 125.9(10) . . ?
C17 C18 Rh2 70.9(5) . . ?
C19 C18 Rh2 110.5(6) . . ?
C20 C19 C18 117.3(8) . . ?
C19 C20 C21 116.0(8) . . ?
C22 C21 C20 125.2(9) . . ?
C22 C21 Rh2 71.5(4) . . ?
C20 C21 Rh2 111.8(6) . . ?
C21 C22 C23 123.9(8) . . ?
C21 C22 Rh2 71.3(4) . . ?
C23 C22 Rh2 109.6(5) . . ?
C24 C23 C22 117.1(8) . . ?
C23 C24 C17 117.2(8) . . ?
=464 B1 F3 109.2(4) . . ?
=464 B1 F1 109.7(4) . . ?
=463 B1 F1 109.8(4) . . ?
=464 B1 F2 109.4(4) . . ?
=463 B1 F2 109.6(4) . . ?
=461 B1 F2 109.1(4) . . ?
=468 B2 F6 109.5(4) . . ?
=468 B2 F7 109.7(4) . . ?
=466 B2 F7 109.7(4) . . ?
=468 B2 F5 109.5(4) . . ?
=466 B2 F5 109.4(4) . . ?
=467 B2 F5 109.1(4) . . ?
=4610 B3 F12 109.6(4) . . ?
=4610 B3 F11 109.5(4) . . ?
=4612 B3 F11 109.5(4) . . ?
=4610 B3 F9 109.4(4) . . ?
=4612 B3 F9 109.4(4) . . ?
=4611 B3 F9 109.5(4) . . ?

loop_
_geom_bond_atom_site_label_1
_geom_bond_atom_site_label_2
_geom_bond_distance
_geom_bond_site_symmetry_2
_geom_bond_publ_flag
Rh1 C14 2.145(7) . ?
Rh1 C10 2.150(7) . ?
Rh1 C9 2.158(8) . ?
Rh1 C13 2.171(7) . ?
Rh1 S1 2.3679(18) . ?
Rh1 S2 2.3686(18) . ?
Rh1 Rh2 2.8948(10) . ?
Rh2 C17 2.135(7) . ?
Rh2 C21 2.144(7) . ?
Rh2 C18 2.141(8) . ?
Rh2 C22 2.146(7) . ?
Rh2 S1 2.387(2) . ?
Rh2 C1 2.391(7) . ?
Rh2 S2 2.4050(19) . ?
S1 C1 1.741(7) . ?
S2 C1 1.756(7) . ?
N C1 1.314(8) . ?
N C3 1.452(9) . ?
N C2 1.478(9) . ?
C3 C4 1.367(10) . ?
C3 C8 1.381(10) . ?
C4 C5 1.378(11) . ?
C5 C6 1.359(14) . ?
C6 C7 1.344(16) . ?
C7 C8 1.391(14) . ?
C9 C10 1.397(13) . ?
C9 C16 1.503(13) . ?
C10 C11 1.491(12) . ?
C11 C12 1.492(13) . ?
C12 C13 1.491(11) . ?
C13 C14 1.381(11) . ?
C14 C15 1.492(12) . ?
C15 C16 1.475(14) . ?
C17 C18 1.382(12) . ?
C17 C24 1.497(13) . ?
C18 C19 1.508(13) . ?
C19 C20 1.427(14) . ?
C20 C21 1.511(11) . ?
C21 C22 1.367(10) . ?
C22 C23 1.509(11) . ?
C23 C24 1.447(13) . ?
B1 F4 1.371(5) . ?
B1 F3 1.372(5) . ?
B1 F1 1.372(5) . ?
B1 F2 1.372(5) . ?
B2 F8 1.371(5) . ?
B2 F6 1.372(5) . ?
B2 F7 1.372(5) . ?
B2 F5 1.372(5) . ?
B3 F10 1.372(5) . ?
B3 F12 1.372(5) . ?
B3 F11 1.372(5) . ?
B3 F9 1.372(5) . ?

loop_
_geom_torsion_atom_site_label_1
_geom_torsion_atom_site_label_2
_geom_torsion_atom_site_label_3
_geom_torsion_atom_site_label_4
_geom_torsion
_geom_torsion_site_symmetry_1
_geom_torsion_site_symmetry_2
_geom_torsion_site_symmetry_3
_geom_torsion_site_symmetry_4
_geom_torsion_publ_flag
C14 Rh1 Rh2 C17 -85.2(3) . . . . ?
C10 Rh1 Rh2 C17 24.4(4) . . . . ?
C9 Rh1 Rh2 C17 -0.8(4) . . . . ?
C13 Rh1 Rh2 C17 -104.9(4) . . . . ?
S1 Rh1 Rh2 C17 -173.3(3) . . . . ?
S2 Rh1 Rh2 C17 89.0(3) . . . . ?
C14 Rh1 Rh2 C21 40.0(4) . . . . ?
C10 Rh1 Rh2 C21 149.6(5) . . . . ?
C9 Rh1 Rh2 C21 124.4(4) . . . . ?
C13 Rh1 Rh2 C21 20.4(5) . . . . ?
S1 Rh1 Rh2 C21 -48.1(4) . . . . ?
S2 Rh1 Rh2 C21 -145.7(4) . . . . ?
C14 Rh1 Rh2 C18 -120.5(5) . . . . ?
C10 Rh1 Rh2 C18 -11.0(5) . . . . ?
C9 Rh1 Rh2 C18 -36.2(5) . . . . ?
C13 Rh1 Rh2 C18 -140.2(5) . . . . ?
S1 Rh1 Rh2 C18 151.3(4) . . . . ?
S2 Rh1 Rh2 C18 53.7(4) . . . . ?
C14 Rh1 Rh2 C22 6.2(3) . . . . ?
C10 Rh1 Rh2 C22 115.8(4) . . . . ?
C9 Rh1 Rh2 C22 90.6(3) . . . . ?
C13 Rh1 Rh2 C22 -13.4(4) . . . . ?
S1 Rh1 Rh2 C22 -81.9(2) . . . . ?
S2 Rh1 Rh2 C22 -179.5(2) . . . . ?
C14 Rh1 Rh2 S1 88.1(2) . . . . ?
C10 Rh1 Rh2 S1 -162.3(3) . . . . ?
C9 Rh1 Rh2 S1 172.5(3) . . . . ?
C13 Rh1 Rh2 S1 68.5(3) . . . . ?
S2 Rh1 Rh2 S1 -97.64(8) . . . . ?
C14 Rh1 Rh2 C1 136.8(3) . . . . ?
C10 Rh1 Rh2 C1 -113.6(4) . . . . ?
C9 Rh1 Rh2 C1 -138.9(3) . . . . ?
C13 Rh1 Rh2 C1 117.1(4) . . . . ?
S1 Rh1 Rh2 C1 48.67(19) . . . . ?
S2 Rh1 Rh2 C1 -48.97(18) . . . . ?
C14 Rh1 Rh2 S2 -174.2(2) . . . . ?
C10 Rh1 Rh2 S2 -64.7(3) . . . . ?
C9 Rh1 Rh2 S2 -89.9(3) . . . . ?
C13 Rh1 Rh2 S2 166.1(3) . . . . ?
S1 Rh1 Rh2 S2 97.64(8) . . . . ?
C14 Rh1 S1 C1 -169.0(3) . . . . ?
C10 Rh1 S1 C1 51.5(10) . . . . ?
C9 Rh1 S1 C1 -86.1(6) . . . . ?
C13 Rh1 S1 C1 153.9(3) . . . . ?
S2 Rh1 S1 C1 -13.2(2) . . . . ?
Rh2 Rh1 S1 C1 -68.9(2) . . . . ?
C14 Rh1 S1 Rh2 -100.1(2) . . . . ?
C10 Rh1 S1 Rh2 120.4(10) . . . . ?
C9 Rh1 S1 Rh2 -17.2(6) . . . . ?
C13 Rh1 S1 Rh2 -137.2(2) . . . . ?
S2 Rh1 S1 Rh2 55.73(6) . . . . ?
C17 Rh2 S1 C1 114.5(9) . . . . ?
C21 Rh2 S1 C1 -116.7(3) . . . . ?
C18 Rh2 S1 C1 -31.6(7) . . . . ?
C22 Rh2 S1 C1 -154.2(3) . . . . ?
S2 Rh2 S1 C1 37.3(2) . . . . ?
Rh1 Rh2 S1 C1 92.2(2) . . . . ?
C17 Rh2 S1 Rh1 22.4(9) . . . . ?
C21 Rh2 S1 Rh1 151.1(2) . . . . ?
C18 Rh2 S1 Rh1 -123.8(6) . . . . ?
C22 Rh2 S1 Rh1 113.6(2) . . . . ?
C1 Rh2 S1 Rh1 -92.2(2) . . . . ?
S2 Rh2 S1 Rh1 -54.90(5) . . . . ?
C14 Rh1 S2 C1 81.3(6) . . . . ?
C10 Rh1 S2 C1 -153.4(3) . . . . ?
C9 Rh1 S2 C1 168.4(3) . . . . ?
C13 Rh1 S2 C1 -62.5(10) . . . . ?
S1 Rh1 S2 C1 13.1(2) . . . . ?
Rh2 Rh1 S2 C1 68.3(2) . . . . ?
C14 Rh1 S2 Rh2 13.0(5) . . . . ?
C10 Rh1 S2 Rh2 138.3(3) . . . . ?
C9 Rh1 S2 Rh2 100.1(3) . . . . ?
C13 Rh1 S2 Rh2 -130.8(10) . . . . ?
S1 Rh1 S2 Rh2 -55.25(6) . . . . ?
C17 Rh2 S2 C1 159.3(4) . . . . ?
C21 Rh2 S2 C1 35.4(5) . . . . ?
C18 Rh2 S2 C1 121.3(4) . . . . ?
C22 Rh2 S2 C1 -90.3(9) . . . . ?
S1 Rh2 S2 C1 -37.1(2) . . . . ?
Rh1 Rh2 S2 C1 -92.1(2) . . . . ?
C17 Rh2 S2 Rh1 -108.6(3) . . . . ?
C21 Rh2 S2 Rh1 127.5(5) . . . . ?
C18 Rh2 S2 Rh1 -146.6(3) . . . . ?
C22 Rh2 S2 Rh1 1.8(8) . . . . ?
S1 Rh2 S2 Rh1 55.01(6) . . . . ?
C1 Rh2 S2 Rh1 92.1(2) . . . . ?
C3 N C1 S1 -176.3(5) . . . . ?
C2 N C1 S1 -5.6(10) . . . . ?
C3 N C1 S2 1.0(10) . . . . ?
C2 N C1 S2 171.7(6) . . . . ?
C3 N C1 Rh2 -87.7(7) . . . . ?
C2 N C1 Rh2 83.0(9) . . . . ?
Rh1 S1 C1 N -164.2(6) . . . . ?
Rh2 S1 C1 N 120.6(6) . . . . ?
Rh1 S1 C1 S2 18.2(3) . . . . ?
Rh2 S1 C1 S2 -57.0(3) . . . . ?
Rh1 S1 C1 Rh2 75.23(9) . . . . ?
Rh1 S2 C1 N 164.1(6) . . . . ?
Rh2 S2 C1 N -120.9(6) . . . . ?
Rh1 S2 C1 S1 -18.2(3) . . . . ?
Rh2 S2 C1 S1 56.8(3) . . . . ?
Rh1 S2 C1 Rh2 -74.98(10) . . . . ?
C17 Rh2 C1 N 85.1(7) . . . . ?
C21 Rh2 C1 N -44.5(7) . . . . ?
C18 Rh2 C1 N 47.3(7) . . . . ?
C22 Rh2 C1 N -81.7(7) . . . . ?
S1 Rh2 C1 N -119.4(7) . . . . ?
S2 Rh2 C1 N 118.8(7) . . . . ?
Rh1 Rh2 C1 N 179.6(6) . . . . ?
C17 Rh2 C1 S1 -155.5(4) . . . . ?
C21 Rh2 C1 S1 74.9(3) . . . . ?
C18 Rh2 C1 S1 166.7(3) . . . . ?
C22 Rh2 C1 S1 37.7(4) . . . . ?
S2 Rh2 C1 S1 -121.8(3) . . . . ?
Rh1 Rh2 C1 S1 -60.99(16) . . . . ?
C17 Rh2 C1 S2 -33.7(5) . . . . ?
C21 Rh2 C1 S2 -163.3(3) . . . . ?
C18 Rh2 C1 S2 -71.4(4) . . . . ?
C22 Rh2 C1 S2 159.5(3) . . . . ?
S1 Rh2 C1 S2 121.8(3) . . . . ?
Rh1 Rh2 C1 S2 60.86(16) . . . . ?
C1 N C3 C4 -77.5(9) . . . . ?
C2 N C3 C4 111.7(8) . . . . ?
C1 N C3 C8 104.8(8) . . . . ?
C2 N C3 C8 -66.0(9) . . . . ?
C8 C3 C4 C5 -1.0(12) . . . . ?
N C3 C4 C5 -178.6(7) . . . . ?
C3 C4 C5 C6 0.9(12) . . . . ?
C4 C5 C6 C7 -1.0(14) . . . . ?
C5 C6 C7 C8 1.1(15) . . . . ?
C4 C3 C8 C7 1.0(12) . . . . ?
N C3 C8 C7 178.7(7) . . . . ?
C6 C7 C8 C3 -1.1(14) . . . . ?
C14 Rh1 C9 C10 -110.4(5) . . . . ?
C13 Rh1 C9 C10 -74.1(5) . . . . ?
S1 Rh1 C9 C10 163.7(4) . . . . ?
S2 Rh1 C9 C10 95.8(5) . . . . ?
Rh2 Rh1 C9 C10 149.7(5) . . . . ?
C14 Rh1 C9 C16 9.9(7) . . . . ?
C10 Rh1 C9 C16 120.4(9) . . . . ?
C13 Rh1 C9 C16 46.3(7) . . . . ?
S1 Rh1 C9 C16 -76.0(9) . . . . ?
S2 Rh1 C9 C16 -143.8(7) . . . . ?
Rh2 Rh1 C9 C16 -90.0(7) . . . . ?
C16 C9 C10 C11 0.4(14) . . . . ?
Rh1 C9 C10 C11 102.3(8) . . . . ?
C16 C9 C10 Rh1 -101.9(8) . . . . ?
C14 Rh1 C10 C9 69.0(6) . . . . ?
C13 Rh1 C10 C9 103.3(6) . . . . ?
S1 Rh1 C10 C9 -151.6(8) . . . . ?
S2 Rh1 C10 C9 -89.9(5) . . . . ?
Rh2 Rh1 C10 C9 -42.7(6) . . . . ?
C14 Rh1 C10 C11 -54.3(7) . . . . ?
C9 Rh1 C10 C11 -123.2(9) . . . . ?
C13 Rh1 C10 C11 -19.9(7) . . . . ?
S1 Rh1 C10 C11 85.2(11) . . . . ?
S2 Rh1 C10 C11 146.8(6) . . . . ?
Rh2 Rh1 C10 C11 -165.9(5) . . . . ?
C9 C10 C11 C12 -53.3(13) . . . . ?
Rh1 C10 C11 C12 28.4(11) . . . . ?
C10 C11 C12 C13 -22.0(13) . . . . ?
C11 C12 C13 C14 84.8(12) . . . . ?
C11 C12 C13 Rh1 4.3(11) . . . . ?
C10 Rh1 C13 C14 -112.3(5) . . . . ?
C9 Rh1 C13 C14 -75.7(5) . . . . ?
S1 Rh1 C13 C14 82.3(5) . . . . ?
S2 Rh1 C13 C14 154.7(8) . . . . ?
Rh2 Rh1 C13 C14 33.0(6) . . . . ?
C14 Rh1 C13 C12 121.0(9) . . . . ?
C10 Rh1 C13 C12 8.7(6) . . . . ?
C9 Rh1 C13 C12 45.3(7) . . . . ?
S1 Rh1 C13 C12 -156.6(6) . . . . ?
S2 Rh1 C13 C12 -84.3(12) . . . . ?
Rh2 Rh1 C13 C12 154.0(5) . . . . ?
C12 C13 C14 C15 -2.9(13) . . . . ?
Rh1 C13 C14 C15 100.1(8) . . . . ?
C12 C13 C14 Rh1 -103.0(8) . . . . ?
C10 Rh1 C14 C13 66.8(5) . . . . ?
C9 Rh1 C14 C13 102.1(5) . . . . ?
S1 Rh1 C14 C13 -103.6(5) . . . . ?
S2 Rh1 C14 C13 -167.3(4) . . . . ?
Rh2 Rh1 C14 C13 -156.7(4) . . . . ?
C10 Rh1 C14 C15 -57.3(7) . . . . ?
C9 Rh1 C14 C15 -22.1(6) . . . . ?
C13 Rh1 C14 C15 -124.1(9) . . . . ?
S1 Rh1 C14 C15 132.3(6) . . . . ?
S2 Rh1 C14 C15 68.6(9) . . . . ?
Rh2 Rh1 C14 C15 79.2(6) . . . . ?
C13 C14 C15 C16 -49.8(13) . . . . ?
Rh1 C14 C15 C16 31.7(10) . . . . ?
C14 C15 C16 C9 -24.8(14) . . . . ?
C10 C9 C16 C15 84.6(12) . . . . ?
Rh1 C9 C16 C15 4.7(11) . . . . ?
C21 Rh2 C17 C18 71.6(6) . . . . ?
C22 Rh2 C17 C18 107.3(6) . . . . ?
S1 Rh2 C17 C18 -159.2(7) . . . . ?
C1 Rh2 C17 C18 -63.4(7) . . . . ?
S2 Rh2 C17 C18 -86.2(5) . . . . ?
Rh1 Rh2 C17 C18 -140.2(5) . . . . ?
C21 Rh2 C17 C24 -49.0(9) . . . . ?
C18 Rh2 C17 C24 -120.6(11) . . . . ?
C22 Rh2 C17 C24 -13.3(8) . . . . ?
S1 Rh2 C17 C24 80.3(12) . . . . ?
C1 Rh2 C17 C24 176.1(7) . . . . ?
S2 Rh2 C17 C24 153.2(8) . . . . ?
Rh1 Rh2 C17 C24 99.2(8) . . . . ?
C24 C17 C18 C19 0.8(14) . . . . ?
Rh2 C17 C18 C19 -102.0(9) . . . . ?
C24 C17 C18 Rh2 102.8(8) . . . . ?
C21 Rh2 C18 C17 -106.5(6) . . . . ?
C22 Rh2 C18 C17 -71.6(6) . . . . ?
S1 Rh2 C18 C17 165.1(5) . . . . ?
C1 Rh2 C18 C17 141.6(5) . . . . ?
S2 Rh2 C18 C17 100.9(5) . . . . ?
Rh1 Rh2 C18 C17 61.0(7) . . . . ?
C17 Rh2 C18 C19 122.2(11) . . . . ?
C21 Rh2 C18 C19 15.7(8) . . . . ?
C22 Rh2 C18 C19 50.6(8) . . . . ?
S1 Rh2 C18 C19 -72.7(11) . . . . ?
C1 Rh2 C18 C19 -96.2(8) . . . . ?
S2 Rh2 C18 C19 -136.9(8) . . . . ?
Rh1 Rh2 C18 C19 -176.8(7) . . . . ?
C17 C18 C19 C20 63.0(16) . . . . ?
Rh2 C18 C19 C20 -17.8(15) . . . . ?
C18 C19 C20 C21 8.1(18) . . . . ?
C19 C20 C21 C22 -76.4(14) . . . . ?
C19 C20 C21 Rh2 5.8(14) . . . . ?
C17 Rh2 C21 C22 73.4(5) . . . . ?
C18 Rh2 C21 C22 109.4(5) . . . . ?
S1 Rh2 C21 C22 -93.8(5) . . . . ?
C1 Rh2 C21 C22 -135.2(4) . . . . ?
S2 Rh2 C21 C22 -160.6(4) . . . . ?
Rh1 Rh2 C21 C22 -57.4(6) . . . . ?
C17 Rh2 C21 C20 -47.9(7) . . . . ?
C18 Rh2 C21 C20 -12.0(7) . . . . ?
C22 Rh2 C21 C20 -121.4(9) . . . . ?
S1 Rh2 C21 C20 144.8(7) . . . . ?
C1 Rh2 C21 C20 103.5(7) . . . . ?
S2 Rh2 C21 C20 78.0(9) . . . . ?
Rh1 Rh2 C21 C20 -178.8(6) . . . . ?
C20 C21 C22 C23 2.6(12) . . . . ?
Rh2 C21 C22 C23 -101.5(7) . . . . ?
C20 C21 C22 Rh2 104.1(8) . . . . ?
C17 Rh2 C22 C21 -105.1(5) . . . . ?
C18 Rh2 C22 C21 -69.2(5) . . . . ?
S1 Rh2 C22 C21 91.5(5) . . . . ?
C1 Rh2 C22 C21 66.7(6) . . . . ?
S2 Rh2 C22 C21 142.2(7) . . . . ?
Rh1 Rh2 C22 C21 143.7(4) . . . . ?
C17 Rh2 C22 C23 15.3(6) . . . . ?
C21 Rh2 C22 C23 120.3(8) . . . . ?
C18 Rh2 C22 C23 51.1(6) . . . . ?
S1 Rh2 C22 C23 -148.2(6) . . . . ?
C1 Rh2 C22 C23 -172.9(5) . . . . ?
S2 Rh2 C22 C23 -97.5(10) . . . . ?
Rh1 Rh2 C22 C23 -96.0(6) . . . . ?
C21 C22 C23 C24 65.0(13) . . . . ?
Rh2 C22 C23 C24 -15.2(12) . . . . ?
C22 C23 C24 C17 4.4(17) . . . . ?
C18 C17 C24 C23 -72.2(15) . . . . ?
Rh2 C17 C24 C23 8.8(15) . . . . ?
